data_1513592
loop_
_publ_author_name
'Mukherjee, Arijit'
'Desiraju, Gautam R.'

_publ_section_title
;
 Halogen bonds in some dihalogenated phenols: applications to crystal
 engineering
;
_journal_issue 1
_journal_name_full IUCrJ
_journal_page_first 49
_journal_page_last 60
_journal_paper_doi 10.1107/S2052252513025657
_journal_volume 1
_journal_year 2014
_chemical_formula_moiety 'C7 H5 Cl O2'
_chemical_formula_sum 'C7 H5 Cl O2'
_chemical_formula_weight 156.56
_chemical_name_common '4-chlorobenzoic acid'
_space_group_IT_number 2
_symmetry_cell_setting triclinic
_symmetry_space_group_name_Hall '-P 1'
_symmetry_space_group_name_H-M 'P -1'
_atom_sites_solution_hydrogens geom
_atom_sites_solution_primary direct
_atom_sites_solution_secondary difmap
_audit_creation_method SHELXL-97
_cell_angle_alpha 92.591(7)
_cell_angle_beta 94.866(7)
_cell_angle_gamma 91.978(7)
_cell_formula_units_Z 2
_cell_length_a 3.8208(7)
_cell_length_b 6.1785(12)
_cell_length_c 14.209(3)
_cell_measurement_reflns_used 3167
_cell_measurement_temperature 200(2)
_cell_measurement_theta_max 27.6
_cell_measurement_theta_min 3.3
_cell_volume 333.63(11)
_computing_cell_refinement CrystalClear
_computing_data_collection 'CrystalClear (Rigaku, 2009)'
_computing_data_reduction CrystalClear
_computing_structure_refinement 'SHELXL-97 (Sheldrick, 2008)'
_computing_structure_solution 'SHELXL-97 (Sheldrick, 2008)'
_diffrn_ambient_temperature 200(2)
_diffrn_detector CCD
_diffrn_detector_area_resol_mean 13.6612
_diffrn_measured_fraction_theta_full 0.995
_diffrn_measured_fraction_theta_max 0.995
_diffrn_measurement_device
;
XtaLABmini: Fixed Chi 2 circle
;
_diffrn_measurement_device_type
;
Rigaku Mercury375R (2x2 bin mode)
;
_diffrn_measurement_specimen_support Fiber
_diffrn_radiation_monochromator 'Graphite Monochromator'
_diffrn_radiation_source 'fine-focus sealed tube'
_diffrn_radiation_type MoK\a
_diffrn_radiation_wavelength 0.71073
_diffrn_reflns_av_R_equivalents 0.0232
_diffrn_reflns_av_sigmaI/netI 0.0281
_diffrn_reflns_limit_h_max 4
_diffrn_reflns_limit_h_min -4
_diffrn_reflns_limit_k_max 7
_diffrn_reflns_limit_k_min -8
_diffrn_reflns_limit_l_max 18
_diffrn_reflns_limit_l_min -18
_diffrn_reflns_number 3402
_diffrn_reflns_theta_full 27.48
_diffrn_reflns_theta_max 27.48
_diffrn_reflns_theta_min 3.30
_exptl_absorpt_coefficient_mu 0.496
_exptl_absorpt_correction_T_max 1.000
_exptl_absorpt_correction_T_min 0.779
_exptl_absorpt_correction_type multi-scan
_exptl_absorpt_process_details 'Jacobson, R. (1998) Private communication'
_exptl_crystal_colour colourless
_exptl_crystal_density_diffrn 1.558
_exptl_crystal_density_method 'not measured'
_exptl_crystal_description block
_exptl_crystal_F_000 160
_exptl_crystal_size_max 0.55
_exptl_crystal_size_mid 0.35
_exptl_crystal_size_min 0.25
_refine_diff_density_max 0.296
_refine_diff_density_min -0.263
_refine_diff_density_rms 0.051
_refine_ls_extinction_method none
_refine_ls_goodness_of_fit_ref 1.039
_refine_ls_hydrogen_treatment mixed
_refine_ls_matrix_type full
_refine_ls_number_parameters 95
_refine_ls_number_reflns 1511
_refine_ls_number_restraints 0
_refine_ls_restrained_S_all 1.039
_refine_ls_R_factor_all 0.0424
_refine_ls_R_factor_gt 0.0369
_refine_ls_shift/su_max 0.000
_refine_ls_shift/su_mean 0.000
_refine_ls_structure_factor_coef Fsqd
_refine_ls_weighting_details 'calc w=1/[\s^2^(Fo^2^)+(0.0556P)^2^+0.0938P] where P=(Fo^2^+2Fc^2^)/3'
_refine_ls_weighting_scheme calc
_refine_ls_wR_factor_gt 0.0963
_refine_ls_wR_factor_ref 0.0997
_reflns_number_gt 1322
_reflns_number_total 1511
_reflns_threshold_expression >2\s(I)
_cod_data_source_file bi5001sup1.cif
_cod_data_source_block 4_CBA_200K
_cod_depositor_comments
;
The following automatic conversions were performed:

'_exptl_absorpt_correction_type' value 'Multi-scan' changed to
'multi-scan' according to
/usr/data/users/saulius/automatic-downloads/current/IUCr/lib/dictionaries/cif_core.dic
dictionary named 'cif_core.dic' version 2.4.2 from 2011-04-26.

Automatic conversion script
Id: cif_fix_values 2281 2013-09-26 08:29:07Z andrius 
;
_cod_database_code 1513592

loop_
_symmetry_equiv_pos_as_xyz
'x, y, z'
'-x, -y, -z'

loop_
_atom_site_label
_atom_site_type_symbol
_atom_site_fract_x
_atom_site_fract_y
_atom_site_fract_z
_atom_site_U_iso_or_equiv
_atom_site_adp_type
_atom_site_occupancy
_atom_site_symmetry_multiplicity
_atom_site_calc_flag
_atom_site_refinement_flags
Cl1 Cl 0.40106(12) -0.28669(7) 0.07260(3) 0.04229(18) Uani 1 1 d .
O2 O -0.0619(3) 0.48106(18) 0.38121(8) 0.0349(3) Uani 1 1 d .
O1 O 0.2150(4) 0.2572(2) 0.47923(8) 0.0404(3) Uani 1 1 d .
C6 C 0.0985(4) 0.2239(2) 0.22296(11) 0.0275(3) Uani 1 1 d .
H6 H -0.0035 0.3558 0.2116 0.033 Uiso 1 1 calc R
C5 C 0.1669(4) 0.0863(3) 0.14759(11) 0.0305(4) Uani 1 1 d .
H5 H 0.1139 0.1249 0.0856 0.037 Uiso 1 1 calc R
C4 C 0.3171(4) -0.1113(3) 0.16663(11) 0.0288(3) Uani 1 1 d .
C3 C 0.4026(4) -0.1722(3) 0.25813(12) 0.0297(3) Uani 1 1 d .
H3 H 0.5033 -0.3046 0.2692 0.036 Uiso 1 1 calc R
C2 C 0.3355(4) -0.0322(2) 0.33280(11) 0.0276(3) Uani 1 1 d .
H2 H 0.3931 -0.0701 0.3946 0.033 Uiso 1 1 calc R
C1 C 0.1815(4) 0.1659(2) 0.31573(11) 0.0246(3) Uani 1 1 d .
C7 C 0.1033(4) 0.3136(2) 0.39559(11) 0.0263(3) Uani 1 1 d .
H1O H 0.148(10) 0.349(6) 0.522(3) 0.121(13) Uiso 1 1 d .

loop_
_atom_site_aniso_label
_atom_site_aniso_U_11
_atom_site_aniso_U_22
_atom_site_aniso_U_33
_atom_site_aniso_U_23
_atom_site_aniso_U_13
_atom_site_aniso_U_12
Cl1 0.0514(3) 0.0410(3) 0.0346(3) -0.01149(17) 0.00836(18) 0.00989(19)
O2 0.0480(7) 0.0282(6) 0.0289(6) -0.0001(4) 0.0026(5) 0.0134(5)
O1 0.0595(9) 0.0393(7) 0.0231(6) 0.0000(5) 0.0003(5) 0.0204(6)
C6 0.0295(8) 0.0250(7) 0.0281(8) 0.0027(6) 0.0011(6) 0.0045(6)
C5 0.0351(9) 0.0329(8) 0.0236(7) 0.0015(6) 0.0017(6) 0.0041(6)
C4 0.0273(8) 0.0292(8) 0.0299(8) -0.0046(6) 0.0058(6) 0.0013(6)
C3 0.0304(8) 0.0238(7) 0.0352(8) 0.0005(6) 0.0036(6) 0.0048(6)
C2 0.0303(8) 0.0268(7) 0.0258(7) 0.0031(6) 0.0011(6) 0.0039(6)
C1 0.0236(7) 0.0231(7) 0.0269(7) -0.0005(6) 0.0023(5) 0.0003(5)
C7 0.0280(8) 0.0248(7) 0.0260(7) 0.0011(6) 0.0027(6) 0.0018(6)

loop_
_atom_type_symbol
_atom_type_description
_atom_type_scat_dispersion_real
_atom_type_scat_dispersion_imag
_atom_type_scat_source
C C 0.0033 0.0016 'International Tables Vol C Tables 4.2.6.8 and 6.1.1.4'
H H 0.0000 0.0000 'International Tables Vol C Tables 4.2.6.8 and 6.1.1.4'
Cl Cl 0.1484 0.1585 'International Tables Vol C Tables 4.2.6.8 and 6.1.1.4'
O O 0.0106 0.0060 'International Tables Vol C Tables 4.2.6.8 and 6.1.1.4'

loop_
_geom_angle_atom_site_label_1
_geom_angle_atom_site_label_2
_geom_angle_atom_site_label_3
_geom_angle
C7 O1 H1O 110(3)
C5 C6 C1 120.42(14)
C5 C6 H6 119.8
C1 C6 H6 119.8
C6 C5 C4 118.57(15)
C6 C5 H5 120.7
C4 C5 H5 120.7
C3 C4 C5 122.06(14)
C3 C4 Cl1 118.90(12)
C5 C4 Cl1 119.04(13)
C2 C3 C4 118.75(14)
C2 C3 H3 120.6
C4 C3 H3 120.6
C3 C2 C1 120.37(14)
C3 C2 H2 119.8
C1 C2 H2 119.8
C6 C1 C2 119.83(14)
C6 C1 C7 119.82(13)
C2 C1 C7 120.35(14)
O2 C7 O1 123.19(14)
O2 C7 C1 120.71(14)
O1 C7 C1 116.11(13)

loop_
_geom_bond_atom_site_label_1
_geom_bond_atom_site_label_2
_geom_bond_distance
Cl1 C4 1.7402(16)
O2 C7 1.2460(19)
O1 C7 1.2952(19)
O1 H1O 0.87(4)
C6 C5 1.385(2)
C6 C1 1.395(2)
C6 H6 0.9300
C5 C4 1.394(2)
C5 H5 0.9300
C4 C3 1.385(2)
C3 C2 1.385(2)
C3 H3 0.9300
C2 C1 1.398(2)
C2 H2 0.9300
C1 C7 1.481(2)

loop_
_geom_torsion_atom_site_label_1
_geom_torsion_atom_site_label_2
_geom_torsion_atom_site_label_3
_geom_torsion_atom_site_label_4
_geom_torsion
C1 C6 C5 C4 0.6(2)
C6 C5 C4 C3 -0.7(3)
C6 C5 C4 Cl1 179.47(12)
C5 C4 C3 C2 0.2(3)
Cl1 C4 C3 C2 179.99(12)
C4 C3 C2 C1 0.5(2)
C5 C6 C1 C2 0.1(2)
C5 C6 C1 C7 -179.33(14)
C3 C2 C1 C6 -0.7(2)
C3 C2 C1 C7 178.77(13)
C6 C1 C7 O2 5.9(2)
C2 C1 C7 O2 -173.57(14)
C6 C1 C7 O1 -174.32(14)
C2 C1 C7 O1 6.2(2)
